data_7019568
loop_
_publ_author_name
'Sun, Haixia'
'Xie, Wenli'
'Lv, Shenghong'
'Xu, Yan'
'Wu, Yong'
'Zhou, Yaoming'
'Ma, Zhenmao'
'Fang, Min'
'Liu, Hong-Ke'

_publ_section_title
;
 Two solvent and temperature dependent copper(ii) compounds formed by a
 flexible ligand: syntheses, structures and SC-SC transformation.
;
_journal_issue 25
_journal_name_full 'Dalton transactions (Cambridge, England : 2003)'
_journal_page_first 7590
_journal_page_last 7594
_journal_paper_doi 10.1039/c2dt30611e
_journal_volume 41
_journal_year 2012
_chemical_formula_sum 'C31 H45 Cl2 Cu N12.5 O3.75'
_chemical_formula_weight 787.24
_chemical_name_systematic
;
?
;
_space_group_IT_number 14
_symmetry_cell_setting monoclinic
_symmetry_space_group_name_Hall '-P 2yn'
_symmetry_space_group_name_H-M 'P 1 21/n 1'
_atom_sites_solution_hydrogens geom
_atom_sites_solution_primary direct
_atom_sites_solution_secondary difmap
_audit_creation_method SHELXL-97
_cell_angle_alpha 90.00
_cell_angle_beta 109.216(6)
_cell_angle_gamma 90.00
_cell_formula_units_Z 4
_cell_length_a 15.934(7)
_cell_length_b 11.519(5)
_cell_length_c 23.519(11)
_cell_measurement_reflns_used 2134
_cell_measurement_temperature 296(2)
_cell_measurement_theta_max 22.62
_cell_measurement_theta_min 2.10
_cell_volume 4076(3)
_computing_cell_refinement 'SAINT (Bruker, 2005)'
_computing_data_collection 'APEX2 (Bruker, 2005)'
_computing_data_reduction SAINT
_computing_molecular_graphics SHELXTL
_computing_publication_material SHELXTL
_computing_structure_refinement 'SHELXL-97 (Sheldrick, 1997)'
_computing_structure_solution 'SHELXS-97 (Sheldrick, 1990)'
_diffrn_ambient_temperature 296(2)
_diffrn_measured_fraction_theta_full 0.996
_diffrn_measured_fraction_theta_max 0.996
_diffrn_measurement_device_type 'Bruker Apex2 CCD'
_diffrn_measurement_method '\w scans'
_diffrn_radiation_monochromator graphite
_diffrn_radiation_source 'fine-focus sealed tube'
_diffrn_radiation_type MoK\a
_diffrn_radiation_wavelength 0.71073
_diffrn_reflns_av_R_equivalents 0.0598
_diffrn_reflns_av_sigmaI/netI 0.0513
_diffrn_reflns_limit_h_max 19
_diffrn_reflns_limit_h_min -19
_diffrn_reflns_limit_k_max 13
_diffrn_reflns_limit_k_min -13
_diffrn_reflns_limit_l_max 18
_diffrn_reflns_limit_l_min -28
_diffrn_reflns_number 20857
_diffrn_reflns_theta_full 25.50
_diffrn_reflns_theta_max 25.50
_diffrn_reflns_theta_min 1.83
_exptl_absorpt_coefficient_mu 0.715
_exptl_absorpt_correction_T_max 0.9191
_exptl_absorpt_correction_T_min 0.5654
_exptl_absorpt_correction_type multi-scan
_exptl_absorpt_process_details '(SADABS; Sheldrick, 2003)'
_exptl_crystal_colour Blue
_exptl_crystal_density_diffrn 1.283
_exptl_crystal_density_method 'not measured'
_exptl_crystal_description Block
_exptl_crystal_F_000 1646
_exptl_crystal_size_max 0.90
_exptl_crystal_size_mid 0.14
_exptl_crystal_size_min 0.12
_refine_diff_density_max 0.783
_refine_diff_density_min -0.400
_refine_diff_density_rms 0.092
_refine_ls_extinction_method none
_refine_ls_goodness_of_fit_ref 1.151
_refine_ls_hydrogen_treatment mixed
_refine_ls_matrix_type full
_refine_ls_number_parameters 514
_refine_ls_number_reflns 7555
_refine_ls_number_restraints 73
_refine_ls_restrained_S_all 1.208
_refine_ls_R_factor_all 0.0669
_refine_ls_R_factor_gt 0.0542
_refine_ls_shift/su_max 0.011
_refine_ls_shift/su_mean 0.000
_refine_ls_structure_factor_coef Fsqd
_refine_ls_weighting_details 'calc w=1/[\s^2^(Fo^2^)+(0.1000P)^2^+0.0000P] where P=(Fo^2^+2Fc^2^)/3'
_refine_ls_weighting_scheme calc
_refine_ls_wR_factor_gt 0.1706
_refine_ls_wR_factor_ref 0.1759
_reflns_number_gt 5820
_reflns_number_total 7555
_reflns_threshold_expression >2sigma(I)
_cod_data_source_file c2dt30611e.txt
_cod_data_source_block lhk-8-2
_cod_depositor_comments
;
The following automatic conversions were performed:

'_symmetry_cell_setting' value 'Monoclinic' changed to 'monoclinic'
according to /home/saulius/struct/CIF-dictionaries/cif_core.dic
dictionary named 'cif_core.dic' version 2.4.1 from 2010-06-29.

Automatic conversion script
Id: cif_fix_values 1891 2012-01-12 08:04:46Z andrius 
;
_cod_original_sg_symbol_H-M P2(1)/n
_cod_original_formula_sum 'C31 H45 Cl2 Cu N12.50 O3.75'
_cod_database_code 7019568

loop_
_symmetry_equiv_pos_as_xyz
'x, y, z'
'-x+1/2, y+1/2, -z+1/2'
'-x, -y, -z'
'x-1/2, -y-1/2, z-1/2'

loop_
_atom_site_label
_atom_site_type_symbol
_atom_site_fract_x
_atom_site_fract_y
_atom_site_fract_z
_atom_site_U_iso_or_equiv
_atom_site_adp_type
_atom_site_occupancy
_atom_site_symmetry_multiplicity
_atom_site_calc_flag
_atom_site_refinement_flags
_atom_site_disorder_assembly
_atom_site_disorder_group
Cu1 Cu -0.281036(17) 0.08894(2) -0.006461(10) 0.03602(8) Uani 1 1 d . . .
Cl1 Cl -0.45030(4) 0.12839(6) -0.04322(3) 0.05190(18) Uani 1 1 d . . .
Cl2 Cl 0.02874(5) 0.19598(8) 0.01010(5) 0.0983(3) Uani 1 1 d . . .
N1 N -0.24633(12) 0.25200(16) 0.02321(8) 0.0391(5) Uani 1 1 d . . .
N2 N -0.23624(12) -0.37207(16) -0.41424(7) 0.0383(5) Uani 1 1 d . . .
N3 N -0.22046(12) 0.54697(17) 0.42321(7) 0.0381(5) Uani 1 1 d . . .
N4 N -0.30237(12) -0.07836(15) -0.03264(8) 0.0373(5) Uani 1 1 d . . .
N5 N -0.18442(13) 0.49266(17) 0.34635(8) 0.0468(6) Uani 1 1 d . . .
N6 N -0.25235(12) 0.42216(15) 0.06127(8) 0.0379(5) Uani 1 1 d . . .
N7 N -0.27153(14) 0.5215(2) 0.32365(9) 0.0610(7) Uani 1 1 d D . .
N8 N -0.17031(14) 0.41606(18) 0.05658(10) 0.0549(6) Uani 1 1 d . . .
N9 N -0.20075(15) -0.3336(2) -0.31553(9) 0.0627(7) Uani 1 1 d . . .
N10 N -0.28773(13) -0.31370(18) -0.34469(8) 0.0480(6) Uani 1 1 d . . .
N11 N -0.35573(13) -0.25936(17) -0.05361(8) 0.0455(5) Uani 1 1 d . . .
N12 N -0.27775(12) -0.24742(16) -0.06523(8) 0.0395(5) Uani 1 1 d . . .
C1 C -0.21650(15) 0.5600(2) 0.14654(9) 0.0395(6) Uani 1 1 d . . .
C2 C -0.20901(15) 0.49104(19) 0.19739(9) 0.0436(6) Uani 1 1 d D . .
C3 C -0.14709(16) 0.5226(2) 0.25310(9) 0.0466(7) Uani 1 1 d . . .
C4 C -0.09603(17) 0.6210(3) 0.25826(10) 0.0558(8) Uani 1 1 d . . .
C5 C -0.16464(17) 0.6600(2) 0.15140(10) 0.0509(7) Uani 1 1 d . . .
C6 C -0.10594(19) 0.6889(3) 0.20756(11) 0.0629(8) Uani 1 1 d . . .
H6A H -0.0720 0.7560 0.2115 0.075 Uiso 1 1 calc R . .
C7 C -0.1715(2) 0.7373(3) 0.09868(13) 0.0804(11) Uani 1 1 d . . .
H7A H -0.1300 0.8002 0.1115 0.121 Uiso 1 1 calc R . .
H7B H -0.2308 0.7678 0.0828 0.121 Uiso 1 1 calc R . .
H7C H -0.1582 0.6934 0.0680 0.121 Uiso 1 1 calc R . .
C8 C -0.2657(2) 0.3856(3) 0.19205(12) 0.0671(9) Uani 1 1 d D . .
H8A H -0.2867(5) 0.3786(10) 0.2234(3) 0.101 Uiso 1 1 d D . .
H8B H -0.2382(6) 0.3151(5) 0.1920(7) 0.101 Uiso 1 1 d D . .
H8C H -0.3163(5) 0.3815(9) 0.1602(4) 0.101 Uiso 1 1 d D . .
C9 C -0.0291(2) 0.6594(4) 0.31818(13) 0.0901(13) Uani 1 1 d . . .
H9A H -0.0010 0.7302 0.3125 0.135 Uiso 1 1 calc R . .
H9B H 0.0150 0.6002 0.3329 0.135 Uiso 1 1 calc R . .
H9C H -0.0594 0.6722 0.3468 0.135 Uiso 1 1 calc R . .
C10 C -0.28039(16) 0.5263(2) 0.08612(9) 0.0437(6) Uani 1 1 d . . .
H10A H -0.3384 0.5124 0.0899 0.052 Uiso 1 1 calc R . .
H10B H -0.2861 0.5903 0.0583 0.052 Uiso 1 1 calc R . .
C11 C -0.15567(16) 0.5088(2) 0.40495(9) 0.0437(6) Uani 1 1 d . . .
H11A H -0.0978 0.4952 0.4300 0.052 Uiso 1 1 calc R . .
C12 C -0.16955(17) 0.3114(2) 0.03324(11) 0.0524(7) Uani 1 1 d . . .
H12A H -0.1208 0.2817 0.0246 0.063 Uiso 1 1 calc R . .
C13 C -0.29687(15) 0.3264(2) 0.04114(9) 0.0400(6) Uani 1 1 d . . .
H13A H -0.3551 0.3124 0.0396 0.048 Uiso 1 1 calc R . .
C14 C -0.13643(18) 0.4465(3) 0.30737(10) 0.0586(7) Uani 1 1 d . . .
H14A H -0.1578 0.3689 0.2941 0.070 Uiso 1 1 d RD . .
H14B H -0.0738 0.4410 0.3306 0.070 Uiso 1 1 d R . .
C15 C -0.29022(17) 0.5547(3) 0.37160(10) 0.0537(7) Uani 1 1 d . . .
H15A H -0.3461 0.5809 0.3702 0.064 Uiso 1 1 calc R . .
C16 C -0.4494(2) -0.4851(3) -0.32979(12) 0.0781(11) Uani 1 1 d . . .
H16A H -0.4788 -0.5561 -0.3262 0.117 Uiso 1 1 calc R . .
H16B H -0.4124 -0.4980 -0.3542 0.117 Uiso 1 1 calc R . .
H16C H -0.4930 -0.4269 -0.3483 0.117 Uiso 1 1 calc R . .
C17 C -0.2354(2) -0.2010(2) -0.19067(12) 0.0672(8) Uani 1 1 d . . .
H17A H -0.2044 -0.1908 -0.1484 0.101 Uiso 1 1 calc R . .
H17B H -0.2735 -0.1355 -0.2057 0.101 Uiso 1 1 calc R . .
H17C H -0.1932 -0.2071 -0.2117 0.101 Uiso 1 1 calc R . .
C18 C -0.3392(2) -0.5612(3) -0.10962(13) 0.0780(10) Uani 1 1 d D . .
H18A H -0.3487(7) -0.5248(10) -0.0771(3) 0.117 Uiso 1 1 d D . .
H18B H -0.2845(7) -0.5985(9) -0.0913(5) 0.117 Uiso 1 1 d D . .
H18C H -0.3776(7) -0.6214(8) -0.1190(5) 0.117 Uiso 1 1 d D . .
C19 C -0.34559(18) -0.2683(2) -0.31201(11) 0.0599(8) Uani 1 1 d . . .
H19A H -0.4062 -0.2642 -0.3394 0.072 Uiso 1 1 calc R . .
H19B H -0.3268 -0.1902 -0.2981 0.072 Uiso 1 1 calc R . .
C20 C -0.23716(17) -0.3443(2) -0.08773(10) 0.0475(7) Uani 1 1 d . . .
H20A H -0.2311 -0.4106 -0.0612 0.057 Uiso 1 1 calc RD . .
H20B H -0.1781 -0.3218 -0.0869 0.057 Uiso 1 1 calc R . .
C21 C -0.34296(15) -0.3435(2) -0.25851(9) 0.0459(6) Uani 1 1 d . . .
C22 C -0.29029(15) -0.3096(2) -0.20029(10) 0.0437(6) Uani 1 1 d . . .
C23 C -0.29182(15) -0.3794(2) -0.15136(9) 0.0407(6) Uani 1 1 d . . .
C24 C -0.34001(17) -0.4814(2) -0.16047(10) 0.0509(7) Uani 1 1 d D . .
C25 C -0.38940(18) -0.5118(2) -0.21810(12) 0.0581(8) Uani 1 1 d . . .
H25A H -0.4221 -0.5802 -0.2243 0.070 Uiso 1 1 calc R . .
C26 C -0.39234(17) -0.4442(2) -0.26748(11) 0.0511(7) Uani 1 1 d . . .
C27 C -0.17177(17) -0.3687(2) -0.35968(10) 0.0539(7) Uani 1 1 d . . .
H27A H -0.1130 -0.3890 -0.3537 0.065 Uiso 1 1 calc R . .
C28 C -0.30751(16) -0.3354(2) -0.40245(9) 0.0455(7) Uani 1 1 d . . .
H28A H -0.3636 -0.3264 -0.4310 0.055 Uiso 1 1 calc R . .
C29 C -0.36776(15) -0.1541(2) -0.03437(9) 0.0421(6) Uani 1 1 d . . .
H29A H -0.4167 -0.1346 -0.0231 0.050 Uiso 1 1 calc R . .
C30 C -0.24692(15) -0.1410(2) -0.05232(9) 0.0388(6) Uani 1 1 d . . .
H30A H -0.1943 -0.1135 -0.0563 0.047 Uiso 1 1 calc R . .
C32 C -0.0004(4) 0.6571(6) -0.1998(3) 0.070(2) Uani 0.50 1 d P . .
C31 C -0.0397(5) 0.5751(7) -0.1800(3) 0.089(2) Uani 0.50 1 d P . .
H31A H -0.0268 0.5840 -0.1374 0.134 Uiso 0.50 1 calc PR . .
H31B H -0.0185 0.5010 -0.1881 0.134 Uiso 0.50 1 calc PR . .
H31C H -0.1027 0.5799 -0.1999 0.134 Uiso 0.50 1 calc PR . .
N13 N 0.0322(4) 0.7257(6) -0.2232(3) 0.111(2) Uani 0.50 1 d PU . .
O1W O -0.11074(11) 0.03233(18) 0.03366(7) 0.0599(5) Uani 1 1 d D . .
H1WA H -0.0731 0.0839 0.0357 0.090 Uiso 1 1 d RD . .
H1WB H -0.0942 -0.0343 0.0346 0.090 Uiso 1 1 d RD . .
O2W O -0.5088(2) -0.4144(3) -0.05686(18) 0.1862(18) Uani 1 1 d DU . .
H2WA H -0.4628 -0.3733 -0.0544 0.279 Uiso 1 1 d RD . .
H2WB H -0.4927 -0.4823 -0.0435 0.279 Uiso 1 1 d RD . .
O3W O -0.4485(3) 0.6497(4) 0.0982(3) 0.128(2) Uani 0.50 1 d PDU . .
H3WA H -0.4279(9) 0.7167(9) 0.097(2) 0.191 Uiso 0.50 1 d PD . .
H3WB H -0.5015(6) 0.6614(16) 0.0767(15) 0.191 Uiso 0.50 1 d PD . .
O4W O -0.3922(4) 0.6407(5) 0.2155(2) 0.128(2) Uani 0.50 1 d PDU . .
H4WA H -0.375(3) 0.6639(14) 0.2511(4) 0.192 Uiso 0.50 1 d PD . .
H4WB H -0.3755(18) 0.5715(9) 0.2190(9) 0.192 Uiso 0.50 1 d PD . .
O5W O 0.0000 0.5000 0.0000 0.150(3) Uani 0.50 2 d SPU A 1
O5WA O -0.0723(5) 0.4501(6) -0.0649(3) 0.153(2) Uani 0.50 1 d PU B 2

loop_
_atom_site_aniso_label
_atom_site_aniso_U_11
_atom_site_aniso_U_22
_atom_site_aniso_U_33
_atom_site_aniso_U_23
_atom_site_aniso_U_13
_atom_site_aniso_U_12
Cu1 0.04617(14) 0.03811(15) 0.02687(12) -0.00384(10) 0.01621(10) -0.00617(11)
Cl1 0.0366(3) 0.0627(4) 0.0540(3) 0.0012(3) 0.0118(2) -0.0048(3)
Cl2 0.0445(4) 0.0752(5) 0.1780(9) -0.0169(5) 0.0405(5) -0.0060(4)
N1 0.0429(9) 0.0432(11) 0.0339(9) -0.0054(8) 0.0162(7) -0.0061(8)
N2 0.0440(9) 0.0456(10) 0.0262(8) 0.0033(7) 0.0129(7) 0.0055(9)
N3 0.0425(9) 0.0448(10) 0.0291(8) 0.0061(8) 0.0146(7) 0.0077(9)
N4 0.0466(10) 0.0377(10) 0.0290(8) -0.0038(7) 0.0145(7) -0.0039(8)
N5 0.0551(11) 0.0583(12) 0.0283(8) 0.0050(8) 0.0153(8) 0.0170(10)
N6 0.0424(10) 0.0408(10) 0.0302(9) -0.0051(7) 0.0114(7) -0.0009(8)
N7 0.0518(12) 0.0929(18) 0.0348(10) 0.0009(11) 0.0095(9) 0.0130(12)
N8 0.0511(11) 0.0554(13) 0.0665(12) -0.0195(10) 0.0308(9) -0.0122(10)
N9 0.0587(12) 0.0964(18) 0.0317(10) -0.0024(11) 0.0129(9) 0.0096(13)
N10 0.0548(11) 0.0613(13) 0.0317(9) 0.0038(9) 0.0193(8) 0.0144(10)
N11 0.0504(10) 0.0465(11) 0.0427(10) -0.0082(8) 0.0193(8) -0.0078(9)
N12 0.0465(10) 0.0414(10) 0.0287(8) -0.0053(7) 0.0097(7) 0.0032(8)
C1 0.0440(11) 0.0421(12) 0.0313(10) -0.0051(9) 0.0110(9) 0.0041(10)
C2 0.0526(12) 0.0472(13) 0.0363(10) -0.0037(10) 0.0219(9) 0.0046(11)
C3 0.0543(12) 0.0584(15) 0.0298(10) -0.0033(10) 0.0176(9) 0.0149(12)
C4 0.0517(14) 0.0774(18) 0.0331(12) -0.0130(12) 0.0067(11) 0.0001(14)
C5 0.0584(14) 0.0555(15) 0.0380(12) -0.0029(11) 0.0148(10) -0.0055(13)
C6 0.0643(16) 0.0752(18) 0.0455(14) -0.0125(13) 0.0129(12) -0.0208(15)
C7 0.114(2) 0.0656(18) 0.0550(16) 0.0058(14) 0.0196(16) -0.0342(18)
C8 0.096(2) 0.0609(17) 0.0507(14) -0.0016(12) 0.0332(14) -0.0162(15)
C9 0.079(2) 0.130(3) 0.0449(16) -0.0223(18) -0.0017(15) -0.012(2)
C10 0.0501(13) 0.0434(13) 0.0339(11) -0.0021(10) 0.0087(10) 0.0046(11)
C11 0.0470(12) 0.0572(14) 0.0265(10) 0.0049(10) 0.0117(9) 0.0155(11)
C12 0.0472(12) 0.0553(15) 0.0616(14) -0.0157(12) 0.0272(11) -0.0088(12)
C13 0.0402(11) 0.0453(12) 0.0336(10) -0.0036(9) 0.0110(9) -0.0039(10)
C14 0.0749(15) 0.0735(17) 0.0338(11) 0.0062(11) 0.0267(11) 0.0328(14)
C15 0.0470(13) 0.0804(18) 0.0329(11) 0.0006(12) 0.0122(10) 0.0094(13)
C16 0.0643(18) 0.110(3) 0.0478(15) -0.0205(16) 0.0012(14) -0.0048(18)
C17 0.0956(18) 0.0609(17) 0.0579(14) -0.0092(13) 0.0427(13) -0.0200(15)
C18 0.133(3) 0.0478(16) 0.0629(16) 0.0058(13) 0.0456(16) -0.0092(17)
C19 0.0782(15) 0.0688(17) 0.0416(12) 0.0078(11) 0.0320(11) 0.0300(14)
C20 0.0594(14) 0.0437(13) 0.0392(12) -0.0053(10) 0.0158(10) 0.0085(12)
C21 0.0520(12) 0.0586(15) 0.0328(10) -0.0033(10) 0.0215(9) 0.0115(12)
C22 0.0517(12) 0.0447(13) 0.0404(11) -0.0063(10) 0.0231(9) 0.0011(11)
C23 0.0487(12) 0.0414(12) 0.0336(10) -0.0077(9) 0.0159(9) 0.0027(10)
C24 0.0611(14) 0.0520(15) 0.0433(12) -0.0078(11) 0.0220(10) -0.0016(12)
C25 0.0619(15) 0.0578(16) 0.0573(14) -0.0166(12) 0.0230(12) -0.0133(13)
C26 0.0478(13) 0.0643(15) 0.0408(12) -0.0154(11) 0.0140(10) 0.0052(12)
C27 0.0507(13) 0.0777(18) 0.0341(11) 0.0015(12) 0.0150(10) 0.0141(13)
C28 0.0488(12) 0.0609(15) 0.0271(10) 0.0049(10) 0.0129(9) 0.0132(12)
C29 0.0428(12) 0.0471(13) 0.0370(11) -0.0066(10) 0.0141(9) -0.0043(10)
C30 0.0409(11) 0.0445(12) 0.0324(10) -0.0036(9) 0.0138(9) -0.0051(10)
C32 0.044(3) 0.067(4) 0.084(4) -0.001(3) 0.000(3) 0.024(3)
C31 0.079(4) 0.106(5) 0.069(4) 0.017(4) 0.007(3) 0.038(4)
N13 0.077(3) 0.100(4) 0.138(5) -0.011(3) 0.013(3) 0.043(3)
O1W 0.0484(9) 0.0699(12) 0.0590(10) -0.0027(9) 0.0144(8) -0.0042(9)
O2W 0.0964(19) 0.162(3) 0.305(4) -0.020(3) 0.072(2) -0.037(2)
O3W 0.107(3) 0.096(3) 0.166(4) -0.005(3) 0.027(3) 0.064(3)
O4W 0.109(4) 0.141(4) 0.103(3) 0.050(3) -0.007(3) 0.021(3)
O5W 0.149(5) 0.117(6) 0.198(6) 0.031(5) 0.075(5) 0.001(5)
O5WA 0.177(4) 0.120(4) 0.197(5) 0.041(4) 0.109(4) 0.026(4)

loop_
_atom_type_symbol
_atom_type_description
_atom_type_scat_dispersion_real
_atom_type_scat_dispersion_imag
_atom_type_scat_source
C C 0.0033 0.0016 'International Tables Vol C Tables 4.2.6.8 and 6.1.1.4'
H H 0.0000 0.0000 'International Tables Vol C Tables 4.2.6.8 and 6.1.1.4'
N N 0.0061 0.0033 'International Tables Vol C Tables 4.2.6.8 and 6.1.1.4'
O O 0.0106 0.0060 'International Tables Vol C Tables 4.2.6.8 and 6.1.1.4'
Cu Cu 0.3201 1.2651 'International Tables Vol C Tables 4.2.6.8 and 6.1.1.4'
Cl Cl 0.1484 0.1585 'International Tables Vol C Tables 4.2.6.8 and 6.1.1.4'

loop_
_geom_angle_atom_site_label_1
_geom_angle_atom_site_label_2
_geom_angle_atom_site_label_3
_geom_angle
_geom_angle_site_symmetry_1
_geom_angle_site_symmetry_3
N3 Cu1 N1 88.45(8) 2_445 .
N3 Cu1 N4 90.82(8) 2_445 .
N1 Cu1 N4 174.11(7) . .
N3 Cu1 N2 171.92(7) 2_445 2_454
N1 Cu1 N2 90.41(8) . 2_454
N4 Cu1 N2 89.49(8) . 2_454
N3 Cu1 Cl1 92.56(6) 2_445 .
N1 Cu1 Cl1 95.11(6) . .
N4 Cu1 Cl1 90.77(6) . .
N2 Cu1 Cl1 95.51(6) 2_454 .
N3 Cu1 O1W 84.91(7) 2_445 .
N1 Cu1 O1W 88.50(7) . .
N4 Cu1 O1W 85.61(7) . .
N2 Cu1 O1W 87.06(7) 2_454 .
Cl1 Cu1 O1W 175.54(5) . .
C13 N1 C12 102.99(19) . .
C13 N1 Cu1 125.57(16) . .
C12 N1 Cu1 131.35(17) . .
C28 N2 C27 103.17(19) . .
C28 N2 Cu1 130.56(14) . 2_444
C27 N2 Cu1 126.06(17) . 2_444
C11 N3 C15 103.29(19) . .
C11 N3 Cu1 129.70(14) . 2_455
C15 N3 Cu1 126.98(17) . 2_455
C30 N4 C29 103.45(19) . .
C30 N4 Cu1 123.87(16) . .
C29 N4 Cu1 132.67(17) . .
C11 N5 N7 109.7(2) . .
C11 N5 C14 129.1(2) . .
N7 N5 C14 121.19(18) . .
C13 N6 N8 110.47(19) . .
C13 N6 C10 129.2(2) . .
N8 N6 C10 120.37(18) . .
C15 N7 N5 103.03(18) . .
C12 N8 N6 102.8(2) . .
C27 N9 N10 102.55(18) . .
C28 N10 N9 110.5(2) . .
C28 N10 C19 128.9(2) . .
N9 N10 C19 120.57(18) . .
C29 N11 N12 102.66(19) . .
C30 N12 N11 110.04(19) . .
C30 N12 C20 127.8(2) . .
N11 N12 C20 122.15(19) . .
C5 C1 C2 120.79(19) . .
C5 C1 C10 119.2(2) . .
C2 C1 C10 120.0(2) . .
C3 C2 C1 119.0(2) . .
C3 C2 C8 120.6(2) . .
C1 C2 C8 120.48(19) . .
C4 C3 C2 120.6(2) . .
C4 C3 C14 120.3(2) . .
C2 C3 C14 119.2(2) . .
C3 C4 C6 119.4(2) . .
C3 C4 C9 122.2(3) . .
C6 C4 C9 118.5(3) . .
C6 C5 C1 118.1(2) . .
C6 C5 C7 119.2(3) . .
C1 C5 C7 122.7(2) . .
C5 C6 C4 122.2(3) . .
C5 C6 H6A 118.9 . .
C4 C6 H6A 118.9 . .
C5 C7 H7A 109.5 . .
C5 C7 H7B 109.5 . .
H7A C7 H7B 109.5 . .
C5 C7 H7C 109.5 . .
H7A C7 H7C 109.5 . .
H7B C7 H7C 109.5 . .
C2 C8 H8A 112.2(7) . .
C2 C8 H8B 116.2(7) . .
H8A C8 H8B 103.1(11) . .
C2 C8 H8C 117.5(7) . .
H8A C8 H8C 101.7(8) . .
H8B C8 H8C 104.3(9) . .
C4 C9 H9A 109.5 . .
C4 C9 H9B 109.5 . .
H9A C9 H9B 109.5 . .
C4 C9 H9C 109.5 . .
H9A C9 H9C 109.5 . .
H9B C9 H9C 109.5 . .
N6 C10 C1 112.83(18) . .
N6 C10 H10A 109.0 . .
C1 C10 H10A 109.0 . .
N6 C10 H10B 109.0 . .
C1 C10 H10B 109.0 . .
H10A C10 H10B 107.8 . .
N5 C11 N3 110.43(19) . .
N5 C11 H11A 124.8 . .
N3 C11 H11A 124.8 . .
N8 C12 N1 113.6(2) . .
N8 C12 H12A 123.2 . .
N1 C12 H12A 123.2 . .
N6 C13 N1 110.0(2) . .
N6 C13 H13A 125.0 . .
N1 C13 H13A 125.0 . .
N5 C14 C3 112.3(2) . .
N5 C14 H14A 109.5 . .
C3 C14 H14A 109.4 . .
N5 C14 H14B 108.8 . .
C3 C14 H14B 108.8 . .
H14A C14 H14B 108.0 . .
N7 C15 N3 113.6(2) . .
N7 C15 H15A 123.2 . .
N3 C15 H15A 123.2 . .
C26 C16 H16A 109.5 . .
C26 C16 H16B 109.5 . .
H16A C16 H16B 109.5 . .
C26 C16 H16C 109.5 . .
H16A C16 H16C 109.5 . .
H16B C16 H16C 109.5 . .
C22 C17 H17A 109.5 . .
C22 C17 H17B 109.5 . .
H17A C17 H17B 109.5 . .
C22 C17 H17C 109.5 . .
H17A C17 H17C 109.5 . .
H17B C17 H17C 109.5 . .
C24 C18 H18A 114.8(7) . .
C24 C18 H18B 114.1(8) . .
H18A C18 H18B 102.0(10) . .
C24 C18 H18C 116.6(8) . .
H18A C18 H18C 105.5(11) . .
H18B C18 H18C 102.2(10) . .
N10 C19 C21 112.2(2) . .
N10 C19 H19A 109.2 . .
C21 C19 H19A 109.2 . .
N10 C19 H19B 109.2 . .
C21 C19 H19B 109.2 . .
H19A C19 H19B 107.9 . .
N12 C20 C23 112.25(19) . .
N12 C20 H20A 109.2 . .
C23 C20 H20A 109.2 . .
N12 C20 H20B 109.2 . .
C23 C20 H20B 109.2 . .
H20A C20 H20B 107.9 . .
C26 C21 C22 120.7(2) . .
C26 C21 C19 119.7(2) . .
C22 C21 C19 119.6(2) . .
C21 C22 C23 118.1(2) . .
C21 C22 C17 120.7(2) . .
C23 C22 C17 121.2(2) . .
C24 C23 C22 121.1(2) . .
C24 C23 C20 119.3(2) . .
C22 C23 C20 119.6(2) . .
C25 C24 C23 118.7(2) . .
C25 C24 C18 118.8(2) . .
C23 C24 C18 122.5(2) . .
C24 C25 C26 122.4(3) . .
C24 C25 H25A 118.8 . .
C26 C25 H25A 118.8 . .
C21 C26 C25 119.0(2) . .
C21 C26 C16 122.5(2) . .
C25 C26 C16 118.5(3) . .
N9 C27 N2 113.5(2) . .
N9 C27 H27A 123.3 . .
N2 C27 H27A 123.3 . .
N10 C28 N2 110.30(19) . .
N10 C28 H28A 124.8 . .
N2 C28 H28A 124.8 . .
N11 C29 N4 113.8(2) . .
N11 C29 H29A 123.1 . .
N4 C29 H29A 123.1 . .
N12 C30 N4 110.1(2) . .
N12 C30 H30A 125.0 . .
N4 C30 H30A 125.0 . .
N13 C32 C31 173.3(8) . .
C32 C31 H31A 109.5 . .
C32 C31 H31B 109.5 . .
H31A C31 H31B 109.5 . .
C32 C31 H31C 109.5 . .
H31A C31 H31C 109.5 . .
H31B C31 H31C 109.5 . .
Cu1 O1W H1WA 118.6 . .
Cu1 O1W H1WB 122.0 . .
H1WA O1W H1WB 116.9 . .
H2WA O2W H2WB 109.6 . .
H3WA O3W H3WB 99.0(16) . .
H4WA O4W H4WB 102.4(16) . .

loop_
_geom_bond_atom_site_label_1
_geom_bond_atom_site_label_2
_geom_bond_distance
_geom_bond_site_symmetry_2
Cu1 N3 2.0092(19) 2_445
Cu1 N1 2.017(2) .
Cu1 N4 2.0176(19) .
Cu1 N2 2.023(2) 2_454
Cu1 Cl1 2.5872(13) .
Cu1 O1W 2.645(2) .
N1 C13 1.336(3) .
N1 C12 1.353(3) .
N2 C28 1.324(3) .
N2 C27 1.355(3) .
N2 Cu1 2.023(2) 2_444
N3 C11 1.317(3) .
N3 C15 1.352(3) .
N3 Cu1 2.0092(19) 2_455
N4 C30 1.336(3) .
N4 C29 1.350(3) .
N5 C11 1.315(3) .
N5 N7 1.354(3) .
N5 C14 1.473(3) .
N6 C13 1.312(3) .
N6 N8 1.349(3) .
N6 C10 1.467(3) .
N7 C15 1.314(3) .
N8 C12 1.326(3) .
N9 C27 1.331(3) .
N9 N10 1.348(3) .
N10 C28 1.314(3) .
N10 C19 1.477(3) .
N11 C29 1.330(3) .
N11 N12 1.364(3) .
N12 C30 1.319(3) .
N12 C20 1.473(3) .
C1 C5 1.401(4) .
C1 C2 1.408(3) .
C1 C10 1.501(3) .
C2 C3 1.404(3) .
C2 C8 1.494(4) .
C3 C4 1.378(4) .
C3 C14 1.511(3) .
C4 C6 1.391(4) .
C4 C9 1.526(4) .
C5 C6 1.385(3) .
C5 C7 1.501(4) .
C6 H6A 0.9300 .
C7 H7A 0.9600 .
C7 H7B 0.9600 .
C7 H7C 0.9600 .
C8 H8A 0.908(8) .
C8 H8B 0.923(8) .
C8 H8C 0.903(7) .
C9 H9A 0.9600 .
C9 H9B 0.9600 .
C9 H9C 0.9600 .
C10 H10A 0.9700 .
C10 H10B 0.9700 .
C11 H11A 0.9300 .
C12 H12A 0.9300 .
C13 H13A 0.9300 .
C14 H14A 0.9700 .
C14 H14B 0.9700 .
C15 H15A 0.9300 .
C16 C26 1.523(3) .
C16 H16A 0.9600 .
C16 H16B 0.9600 .
C16 H16C 0.9600 .
C17 C22 1.501(4) .
C17 H17A 0.9600 .
C17 H17B 0.9600 .
C17 H17C 0.9600 .
C18 C24 1.505(4) .
C18 H18A 0.926(9) .
C18 H18B 0.940(9) .
C18 H18C 0.903(9) .
C19 C21 1.517(4) .
C19 H19A 0.9700 .
C19 H19B 0.9700 .
C20 C23 1.518(3) .
C20 H20A 0.9700 .
C20 H20B 0.9700 .
C21 C26 1.378(4) .
C21 C22 1.406(3) .
C22 C23 1.411(3) .
C23 C24 1.381(3) .
C24 C25 1.370(3) .
C25 C26 1.386(4) .
C25 H25A 0.9300 .
C27 H27A 0.9300 .
C28 H28A 0.9300 .
C29 H29A 0.9300 .
C30 H30A 0.9300 .
C32 N13 1.177(10) .
C32 C31 1.301(10) .
C31 H31A 0.9600 .
C31 H31B 0.9600 .
C31 H31C 0.9600 .
O1W H1WA 0.8340 .
O1W H1WB 0.8088 .
O2W H2WA 0.8589 .
O2W H2WB 0.8505 .
O3W H3WA 0.844(9) .
O3W H3WB 0.840(9) .
O4W H4WA 0.835(8) .
O4W H4WB 0.835(9) .
